data_4328242
loop_
_publ_author_name
'Hao Lei'
'James C. Fettinger'
'Philip P. Power'

_publ_section_title
;
 Reduction of Terphenyl Co(II) Halide Derivatives in the Presence of
 Arenes: Insertion of Co(I) into a C-F Bond
;
_journal_name_full 'Inorganic Chemistry'
_journal_page_first 1821
_journal_page_last 1826
_journal_paper_doi 10.1021/ic202116s
_journal_volume 51
_journal_year 2012
_chemical_formula_moiety 'C48 H61 Co F6 K, C6 H14'
_chemical_formula_sum 'C54 H75 Co F6 K'
_chemical_formula_weight 936.17
_chemical_name_systematic
; 
 ? 
;
_space_group_IT_number 14
_symmetry_cell_setting monoclinic
_symmetry_space_group_name_Hall '-P 2ybc'
_symmetry_space_group_name_H-M 'P 1 21/c 1'
_atom_sites_solution_hydrogens geom
_atom_sites_solution_primary direct
_atom_sites_solution_secondary difmap
_audit_creation_method SHELXL-97
_cell_angle_alpha 90.00
_cell_angle_beta 99.3690(10)
_cell_angle_gamma 90.00
_cell_formula_units_Z 4
_cell_length_a 16.0295(9)
_cell_length_b 10.4041(6)
_cell_length_c 30.7218(18)
_cell_measurement_reflns_used 7437
_cell_measurement_temperature 90(2)
_cell_measurement_theta_max 25.55
_cell_measurement_theta_min 2.69
_cell_volume 5055.2(5)
_computing_cell_refinement 'Bruker SAINT'
_computing_data_collection 'Bruker APEX2'
_computing_data_reduction 'Bruker SAINT'
_computing_molecular_graphics 'Bruker SHELXTL'
_computing_publication_material 'Bruker SHELXTL'
_computing_structure_refinement 'SHELXL-97 (Sheldrick, 2008)'
_computing_structure_solution 'SHELXS-97 (Sheldrick, 2008)'
_diffrn_ambient_temperature 90(2)
_diffrn_measured_fraction_theta_full 0.999
_diffrn_measured_fraction_theta_max 0.999
_diffrn_measurement_device_type 'Bruker APEX-II CCD'
_diffrn_measurement_method '\f and \w scans'
_diffrn_radiation_monochromator graphite
_diffrn_radiation_source 'fine-focus sealed tube'
_diffrn_radiation_type MoK\a
_diffrn_radiation_wavelength 0.71073
_diffrn_reflns_av_R_equivalents 0.0837
_diffrn_reflns_av_sigmaI/netI 0.0626
_diffrn_reflns_limit_h_max 19
_diffrn_reflns_limit_h_min -19
_diffrn_reflns_limit_k_max 12
_diffrn_reflns_limit_k_min -12
_diffrn_reflns_limit_l_max 36
_diffrn_reflns_limit_l_min -36
_diffrn_reflns_number 34063
_diffrn_reflns_theta_full 25.25
_diffrn_reflns_theta_max 25.25
_diffrn_reflns_theta_min 2.59
_exptl_absorpt_coefficient_mu 0.478
_exptl_absorpt_correction_T_max 0.9623
_exptl_absorpt_correction_T_min 0.9223
_exptl_absorpt_correction_type multi-scan
_exptl_crystal_colour Light_Green
_exptl_crystal_density_diffrn 1.230
_exptl_crystal_description Block
_exptl_crystal_F_000 1996
_exptl_crystal_size_max 0.17
_exptl_crystal_size_mid 0.15
_exptl_crystal_size_min 0.08
_refine_diff_density_max 0.701
_refine_diff_density_min -0.507
_refine_diff_density_rms 0.077
_refine_ls_extinction_method none
_refine_ls_goodness_of_fit_ref 1.070
_refine_ls_hydrogen_treatment constr
_refine_ls_matrix_type full
_refine_ls_number_parameters 559
_refine_ls_number_reflns 9151
_refine_ls_number_restraints 0
_refine_ls_restrained_S_all 1.070
_refine_ls_R_factor_all 0.1057
_refine_ls_R_factor_gt 0.0592
_refine_ls_shift/su_max 0.001
_refine_ls_shift/su_mean 0.000
_refine_ls_structure_factor_coef Fsqd
_refine_ls_weighting_details 'calc w=1/[\s^2^(Fo^2^)+(0.1021P)^2^+0.0000P] where P=(Fo^2^+2Fc^2^)/3'
_refine_ls_weighting_scheme calc
_refine_ls_wR_factor_gt 0.1593
_refine_ls_wR_factor_ref 0.1771
_reflns_number_gt 5933
_reflns_number_total 9151
_reflns_threshold_expression >2sigma(I)
_cod_data_source_file ic202116s_si_001_3.cif
_cod_data_source_block hl25fmi
_cod_original_sg_symbol_H-M 'P 21/c'
_cod_database_code 4328242

loop_
_symmetry_equiv_pos_as_xyz
'x, y, z'
'-x, y+1/2, -z+1/2'
'-x, -y, -z'
'x, -y-1/2, z-1/2'

loop_
_atom_site_label
_atom_site_type_symbol
_atom_site_fract_x
_atom_site_fract_y
_atom_site_fract_z
_atom_site_U_iso_or_equiv
_atom_site_adp_type
_atom_site_occupancy
_atom_site_symmetry_multiplicity
_atom_site_calc_flag
_atom_site_refinement_flags
Co1 Co 0.86856(3) 0.17621(5) 0.925115(15) 0.02651(16) Uani 1 1 d .
K1 K 1.05567(5) 0.91218(9) 0.95412(3) 0.0390(2) Uani 1 1 d .
F1 F 0.93464(13) 0.0610(2) 0.96433(7) 0.0355(5) Uani 1 1 d .
F2 F 1.03233(14) 0.1406(2) 0.89052(7) 0.0396(6) Uani 1 1 d .
F3 F 1.16417(15) 0.2909(2) 0.87938(8) 0.0522(7) Uani 1 1 d .
F4 F 1.16458(15) 0.5443(2) 0.90140(8) 0.0522(7) Uani 1 1 d .
F5 F 1.03470(16) 0.6450(2) 0.93625(9) 0.0569(7) Uani 1 1 d .
F6 F 0.90420(16) 0.4978(2) 0.94813(9) 0.0559(7) Uani 1 1 d .
C1 C 0.7464(2) 0.1323(3) 0.90524(11) 0.0230(8) Uani 1 1 d .
C2 C 0.7182(2) 0.1295(3) 0.85923(11) 0.0229(8) Uani 1 1 d .
C3 C 0.6331(2) 0.1063(3) 0.84129(11) 0.0258(8) Uani 1 1 d .
C4 C 0.5775(2) 0.0848(4) 0.87098(11) 0.0314(9) Uani 1 1 d .
H4A H 0.5193 0.0729 0.8595 0.038 Uiso 1 1 calc R
C5 C 0.6023(2) 0.0797(4) 0.91596(11) 0.0307(9) Uani 1 1 d .
C6 C 0.6874(2) 0.1050(3) 0.93335(11) 0.0240(8) Uani 1 1 d .
C7 C 0.7850(2) 0.1430(3) 0.82991(10) 0.0234(8) Uani 1 1 d .
C8 C 0.8335(2) 0.0362(3) 0.82253(11) 0.0246(8) Uani 1 1 d .
C9 C 0.8979(2) 0.0506(4) 0.79800(11) 0.0294(8) Uani 1 1 d .
H9A H 0.9319 -0.0218 0.7939 0.035 Uiso 1 1 calc R
C10 C 0.9149(2) 0.1680(4) 0.77897(11) 0.0301(8) Uani 1 1 d .
C11 C 0.8644(2) 0.2708(4) 0.78579(11) 0.0295(8) Uani 1 1 d .
H11A H 0.8753 0.3516 0.7735 0.035 Uiso 1 1 calc R
C12 C 0.7980(2) 0.2621(3) 0.80987(11) 0.0238(8) Uani 1 1 d .
C13 C 0.7154(2) 0.0961(4) 0.98251(11) 0.0250(8) Uani 1 1 d .
C14 C 0.7072(2) 0.2016(4) 1.01015(11) 0.0283(8) Uani 1 1 d .
C15 C 0.7304(2) 0.1886(4) 1.05589(11) 0.0332(9) Uani 1 1 d .
H15A H 0.7254 0.2609 1.0742 0.040 Uiso 1 1 calc R
C16 C 0.7606(3) 0.0735(4) 1.07552(12) 0.0374(10) Uani 1 1 d .
C17 C 0.7684(2) -0.0289(4) 1.04795(12) 0.0348(9) Uani 1 1 d .
H17A H 0.7671 -0.1167 1.0611 0.042 Uiso 1 1 calc R
C18 C 0.7478(2) -0.0203(4) 1.00178(12) 0.0313(9) Uani 1 1 d .
C19 C 0.6012(2) 0.1005(4) 0.79220(11) 0.0307(9) Uani 1 1 d .
H19A H 0.6504 0.1157 0.7765 0.037 Uiso 1 1 calc R
C20 C 0.5644(3) -0.0312(4) 0.77847(13) 0.0455(11) Uani 1 1 d .
H20A H 0.6071 -0.0976 0.7877 0.068 Uiso 1 1 calc R
H20B H 0.5478 -0.0339 0.7463 0.068 Uiso 1 1 calc R
H20C H 0.5148 -0.0469 0.7926 0.068 Uiso 1 1 calc R
C21 C 0.5348(3) 0.2032(4) 0.77716(13) 0.0440(11) Uani 1 1 d .
H21A H 0.5583 0.2883 0.7856 0.066 Uiso 1 1 calc R
H21B H 0.4850 0.1883 0.7912 0.066 Uiso 1 1 calc R
H21C H 0.5184 0.1991 0.7450 0.066 Uiso 1 1 calc R
C22 C 0.5351(2) 0.0489(5) 0.94457(13) 0.0414(11) Uani 1 1 d .
H22A H 0.5643 0.0361 0.9756 0.050 Uiso 1 1 calc R
C23 C 0.4855(3) -0.0726(5) 0.92998(15) 0.0532(13) Uani 1 1 d .
H23A H 0.4440 -0.0884 0.9495 0.080 Uiso 1 1 calc R
H23B H 0.5245 -0.1457 0.9314 0.080 Uiso 1 1 calc R
H23C H 0.4563 -0.0621 0.8996 0.080 Uiso 1 1 calc R
C24 C 0.4739(3) 0.1592(5) 0.94426(15) 0.0537(13) Uani 1 1 d .
H24A H 0.5051 0.2379 0.9539 0.081 Uiso 1 1 calc R
H24B H 0.4339 0.1401 0.9644 0.081 Uiso 1 1 calc R
H24C H 0.4428 0.1713 0.9143 0.081 Uiso 1 1 calc R
C25 C 0.8155(2) -0.0974(3) 0.83863(12) 0.0300(9) Uani 1 1 d .
H25A H 0.7652 -0.0910 0.8540 0.036 Uiso 1 1 calc R
C26 C 0.7927(3) -0.1887(4) 0.79962(14) 0.0488(11) Uani 1 1 d .
H26A H 0.7450 -0.1534 0.7791 0.073 Uiso 1 1 calc R
H26B H 0.7769 -0.2726 0.8103 0.073 Uiso 1 1 calc R
H26C H 0.8415 -0.1988 0.7844 0.073 Uiso 1 1 calc R
C27 C 0.8878(3) -0.1514(4) 0.87121(14) 0.0416(10) Uani 1 1 d .
H27A H 0.9017 -0.0918 0.8960 0.062 Uiso 1 1 calc R
H27B H 0.9373 -0.1629 0.8566 0.062 Uiso 1 1 calc R
H27C H 0.8712 -0.2346 0.8821 0.062 Uiso 1 1 calc R
C28 C 0.9863(2) 0.1785(4) 0.75210(12) 0.0375(10) Uani 1 1 d .
H28A H 0.9878 0.2694 0.7417 0.045 Uiso 1 1 calc R
C29 C 0.9721(3) 0.0921(4) 0.71126(14) 0.0489(12) Uani 1 1 d .
H29A H 0.9175 0.1127 0.6933 0.073 Uiso 1 1 calc R
H29B H 0.9724 0.0019 0.7204 0.073 Uiso 1 1 calc R
H29C H 1.0174 0.1065 0.6939 0.073 Uiso 1 1 calc R
C30 C 1.0713(3) 0.1499(5) 0.78016(16) 0.0614(15) Uani 1 1 d .
H30A H 1.0797 0.2067 0.8059 0.092 Uiso 1 1 calc R
H30B H 1.1164 0.1643 0.7627 0.092 Uiso 1 1 calc R
H30C H 1.0726 0.0601 0.7899 0.092 Uiso 1 1 calc R
C31 C 0.7432(2) 0.3772(4) 0.81480(11) 0.0287(8) Uani 1 1 d .
H31A H 0.6913 0.3446 0.8254 0.034 Uiso 1 1 calc R
C32 C 0.7139(3) 0.4474(4) 0.77130(12) 0.0399(10) Uani 1 1 d .
H32A H 0.6852 0.3867 0.7495 0.060 Uiso 1 1 calc R
H32B H 0.7630 0.4842 0.7605 0.060 Uiso 1 1 calc R
H32C H 0.6747 0.5164 0.7760 0.060 Uiso 1 1 calc R
C33 C 0.7868(3) 0.4694(4) 0.85000(13) 0.0387(10) Uani 1 1 d .
H33A H 0.8045 0.4223 0.8776 0.058 Uiso 1 1 calc R
H33B H 0.7473 0.5378 0.8549 0.058 Uiso 1 1 calc R
H33C H 0.8365 0.5072 0.8401 0.058 Uiso 1 1 calc R
C34 C 0.6762(3) 0.3303(4) 0.99032(13) 0.0352(9) Uani 1 1 d .
H34A H 0.6403 0.3126 0.9611 0.042 Uiso 1 1 calc R
C35 C 0.6222(3) 0.4060(4) 1.01809(15) 0.0489(11) Uani 1 1 d .
H35A H 0.5734 0.3540 1.0227 0.073 Uiso 1 1 calc R
H35B H 0.6025 0.4855 1.0027 0.073 Uiso 1 1 calc R
H35C H 0.6561 0.4269 1.0467 0.073 Uiso 1 1 calc R
C36 C 0.7516(3) 0.4101(4) 0.98167(14) 0.0459(11) Uani 1 1 d .
H36A H 0.7848 0.3606 0.9634 0.069 Uiso 1 1 calc R
H36B H 0.7870 0.4318 1.0098 0.069 Uiso 1 1 calc R
H36C H 0.7313 0.4894 0.9662 0.069 Uiso 1 1 calc R
C37 C 0.7819(4) 0.0579(5) 1.12518(13) 0.0659(16) Uani 1 1 d .
H37A H 0.8285 -0.0061 1.1252 0.079 Uiso 1 1 calc R
C38 C 0.7261(3) -0.0244(6) 1.14468(14) 0.0721(17) Uani 1 1 d .
H38A H 0.7462 -0.0314 1.1765 0.108 Uiso 1 1 calc R
H38B H 0.7251 -0.1099 1.1312 0.108 Uiso 1 1 calc R
H38C H 0.6689 0.0119 1.1396 0.108 Uiso 1 1 calc R
C39 C 0.8314(5) 0.1550(6) 1.14770(17) 0.112(3) Uani 1 1 d .
H39A H 0.8435 0.1341 1.1792 0.169 Uiso 1 1 calc R
H39B H 0.8009 0.2368 1.1436 0.169 Uiso 1 1 calc R
H39C H 0.8847 0.1622 1.1361 0.169 Uiso 1 1 calc R
C40 C 0.7590(3) -0.1383(4) 0.97418(14) 0.0466(11) Uani 1 1 d .
H40A H 0.7566 -0.1098 0.9429 0.056 Uiso 1 1 calc R
C41 C 0.6881(3) -0.2341(6) 0.9755(3) 0.136(4) Uani 1 1 d .
H41A H 0.6335 -0.1914 0.9666 0.204 Uiso 1 1 calc R
H41B H 0.6915 -0.2677 1.0055 0.204 Uiso 1 1 calc R
H41C H 0.6936 -0.3051 0.9552 0.204 Uiso 1 1 calc R
C42 C 0.8421(3) -0.2090(4) 0.98803(15) 0.0472(11) Uani 1 1 d .
H42A H 0.8894 -0.1505 0.9863 0.071 Uiso 1 1 calc R
H42B H 0.8451 -0.2824 0.9684 0.071 Uiso 1 1 calc R
H42C H 0.8454 -0.2397 1.0184 0.071 Uiso 1 1 calc R
C43 C 0.9597(2) 0.3125(4) 0.91846(12) 0.0295(8) Uani 1 1 d .
C44 C 1.0283(2) 0.2696(4) 0.90122(12) 0.0303(9) Uani 1 1 d .
C45 C 1.0969(2) 0.3415(4) 0.89523(12) 0.0356(10) Uani 1 1 d .
C46 C 1.0981(3) 0.4695(4) 0.90677(13) 0.0373(10) Uani 1 1 d .
C47 C 1.0330(3) 0.5193(4) 0.92427(14) 0.0407(10) Uani 1 1 d .
C48 C 0.9658(2) 0.4397(4) 0.93009(13) 0.0367(10) Uani 1 1 d .
C49 C 0.5799(4) 0.6709(7) 0.85707(19) 0.092(2) Uani 1 1 d .
H49A H 0.6252 0.7259 0.8722 0.137 Uiso 1 1 calc R
H49B H 0.5291 0.7228 0.8477 0.137 Uiso 1 1 calc R
H49C H 0.5981 0.6316 0.8312 0.137 Uiso 1 1 calc R
C50 C 0.5608(4) 0.5690(6) 0.88745(18) 0.0722(16) Uani 1 1 d .
H50A H 0.5448 0.6099 0.9140 0.087 Uiso 1 1 calc R
H50B H 0.6128 0.5181 0.8970 0.087 Uiso 1 1 calc R
C51 C 0.4902(4) 0.4781(7) 0.8676(2) 0.096(2) Uani 1 1 d .
H51A H 0.5109 0.4274 0.8443 0.115 Uiso 1 1 calc R
H51B H 0.4802 0.4170 0.8909 0.115 Uiso 1 1 calc R
C52 C 0.4084(4) 0.5343(7) 0.84851(18) 0.0778(18) Uani 1 1 d .
H52A H 0.4165 0.5878 0.8229 0.093 Uiso 1 1 calc R
H52B H 0.3896 0.5918 0.8707 0.093 Uiso 1 1 calc R
C53 C 0.3392(4) 0.4377(8) 0.8337(2) 0.101(2) Uani 1 1 d .
H53A H 0.3601 0.3760 0.8134 0.121 Uiso 1 1 calc R
H53B H 0.3283 0.3888 0.8598 0.121 Uiso 1 1 calc R
C54 C 0.2611(4) 0.4898(9) 0.8121(2) 0.118(3) Uani 1 1 d .
H54A H 0.2204 0.4201 0.8040 0.177 Uiso 1 1 calc R
H54B H 0.2703 0.5356 0.7854 0.177 Uiso 1 1 calc R
H54C H 0.2388 0.5497 0.8320 0.177 Uiso 1 1 calc R

loop_
_atom_site_aniso_label
_atom_site_aniso_U_11
_atom_site_aniso_U_22
_atom_site_aniso_U_33
_atom_site_aniso_U_23
_atom_site_aniso_U_13
_atom_site_aniso_U_12
Co1 0.0231(3) 0.0252(3) 0.0302(3) 0.0039(2) 0.0012(2) -0.0040(2)
K1 0.0314(5) 0.0428(6) 0.0420(5) -0.0049(4) 0.0035(4) -0.0003(4)
F1 0.0291(11) 0.0341(13) 0.0409(12) 0.0113(10) -0.0012(9) 0.0002(10)
F2 0.0411(13) 0.0344(13) 0.0452(13) -0.0041(10) 0.0130(11) -0.0032(10)
F3 0.0407(14) 0.0565(17) 0.0640(17) 0.0053(13) 0.0226(12) -0.0049(12)
F4 0.0478(14) 0.0530(16) 0.0559(15) 0.0070(12) 0.0085(12) -0.0258(13)
F5 0.0574(16) 0.0301(14) 0.0815(19) -0.0064(13) 0.0061(14) -0.0118(12)
F6 0.0477(15) 0.0377(15) 0.0860(19) -0.0160(14) 0.0224(14) -0.0043(12)
C1 0.0267(19) 0.0183(18) 0.0239(18) 0.0024(14) 0.0038(15) -0.0036(15)
C2 0.0288(19) 0.0190(18) 0.0215(18) 0.0022(14) 0.0059(15) -0.0057(15)
C3 0.0291(19) 0.024(2) 0.0232(19) 0.0036(15) 0.0000(15) -0.0039(16)
C4 0.0244(19) 0.040(2) 0.027(2) 0.0041(17) -0.0023(16) -0.0082(17)
C5 0.027(2) 0.039(2) 0.027(2) 0.0022(17) 0.0079(16) -0.0066(17)
C6 0.0282(19) 0.023(2) 0.0201(18) 0.0010(14) 0.0035(15) -0.0034(15)
C7 0.0253(18) 0.029(2) 0.0149(16) 0.0008(14) -0.0007(14) -0.0048(15)
C8 0.0293(19) 0.0226(19) 0.0206(18) 0.0000(14) -0.0001(15) -0.0023(16)
C9 0.035(2) 0.027(2) 0.0262(19) 0.0035(16) 0.0063(16) 0.0066(17)
C10 0.032(2) 0.034(2) 0.0255(19) 0.0016(17) 0.0073(15) -0.0016(17)
C11 0.039(2) 0.026(2) 0.0244(19) 0.0066(16) 0.0064(16) -0.0062(17)
C12 0.0299(19) 0.0236(19) 0.0184(17) 0.0022(14) 0.0050(14) -0.0036(16)
C13 0.0209(18) 0.032(2) 0.0223(18) 0.0032(15) 0.0044(14) -0.0076(16)
C14 0.0232(18) 0.035(2) 0.0272(19) 0.0017(16) 0.0050(15) -0.0082(16)
C15 0.037(2) 0.039(2) 0.0252(19) -0.0081(18) 0.0097(16) -0.0162(19)
C16 0.043(2) 0.046(3) 0.0208(19) 0.0051(18) -0.0016(17) -0.023(2)
C17 0.039(2) 0.035(2) 0.028(2) 0.0092(17) -0.0032(17) -0.0146(18)
C18 0.033(2) 0.034(2) 0.0252(19) 0.0049(17) -0.0004(16) -0.0043(18)
C19 0.035(2) 0.034(2) 0.0211(18) 0.0014(16) -0.0003(16) -0.0038(17)
C20 0.061(3) 0.043(3) 0.028(2) -0.0025(19) -0.005(2) -0.010(2)
C21 0.046(3) 0.051(3) 0.030(2) 0.0048(19) -0.0066(19) 0.005(2)
C22 0.028(2) 0.068(3) 0.029(2) 0.008(2) 0.0078(17) -0.009(2)
C23 0.034(2) 0.070(3) 0.056(3) 0.018(2) 0.009(2) -0.019(2)
C24 0.037(2) 0.084(4) 0.043(3) -0.005(2) 0.014(2) -0.013(2)
C25 0.038(2) 0.021(2) 0.031(2) 0.0016(16) 0.0089(17) -0.0024(17)
C26 0.072(3) 0.028(2) 0.046(3) -0.004(2) 0.012(2) -0.011(2)
C27 0.043(2) 0.033(2) 0.048(2) 0.0106(19) 0.006(2) 0.0007(19)
C28 0.040(2) 0.046(3) 0.030(2) 0.0089(19) 0.0154(17) 0.000(2)
C29 0.060(3) 0.048(3) 0.045(3) 0.014(2) 0.027(2) 0.016(2)
C30 0.034(2) 0.097(4) 0.056(3) 0.025(3) 0.017(2) -0.003(3)
C31 0.036(2) 0.025(2) 0.0261(19) 0.0065(16) 0.0075(16) 0.0017(17)
C32 0.051(3) 0.039(2) 0.030(2) 0.0086(18) 0.0073(19) 0.007(2)
C33 0.051(3) 0.028(2) 0.036(2) 0.0002(18) 0.0045(19) 0.0041(19)
C34 0.041(2) 0.033(2) 0.033(2) -0.0015(18) 0.0076(17) -0.0023(19)
C35 0.052(3) 0.038(3) 0.059(3) -0.005(2) 0.014(2) 0.002(2)
C36 0.057(3) 0.039(3) 0.045(3) 0.008(2) 0.016(2) -0.006(2)
C37 0.091(4) 0.080(4) 0.022(2) 0.006(2) -0.006(2) -0.049(3)
C38 0.075(4) 0.116(5) 0.025(2) 0.001(3) 0.008(2) -0.035(3)
C39 0.195(8) 0.088(5) 0.035(3) 0.012(3) -0.041(4) -0.076(5)
C40 0.067(3) 0.036(2) 0.032(2) -0.0057(19) -0.006(2) 0.010(2)
C41 0.045(3) 0.068(4) 0.275(10) -0.097(6) -0.034(5) 0.007(3)
C42 0.049(3) 0.040(3) 0.056(3) 0.004(2) 0.018(2) -0.009(2)
C43 0.0245(19) 0.030(2) 0.032(2) 0.0030(17) -0.0012(15) -0.0002(16)
C44 0.033(2) 0.026(2) 0.030(2) 0.0033(16) 0.0002(16) -0.0049(17)
C45 0.031(2) 0.044(3) 0.032(2) 0.0068(18) 0.0082(17) -0.0041(19)
C46 0.037(2) 0.037(2) 0.037(2) 0.0056(19) 0.0025(18) -0.015(2)
C47 0.046(3) 0.023(2) 0.049(3) 0.0024(19) -0.004(2) -0.0075(19)
C48 0.032(2) 0.029(2) 0.050(3) -0.0016(19) 0.0081(19) -0.0014(18)
C49 0.101(5) 0.116(6) 0.060(4) 0.004(4) 0.020(3) 0.032(4)
C50 0.084(4) 0.072(4) 0.056(3) -0.008(3) -0.003(3) -0.011(3)
C51 0.113(5) 0.101(5) 0.065(4) -0.013(4) -0.011(4) 0.000(4)
C52 0.072(4) 0.107(5) 0.055(3) -0.010(3) 0.012(3) 0.005(4)
C53 0.079(5) 0.140(7) 0.087(5) -0.005(4) 0.021(4) -0.031(5)
C54 0.086(5) 0.207(9) 0.065(4) 0.005(5) 0.020(4) -0.008(6)

loop_
_atom_type_symbol
_atom_type_description
_atom_type_scat_dispersion_real
_atom_type_scat_dispersion_imag
_atom_type_scat_source
C C 0.0033 0.0016 'International Tables Vol C Tables 4.2.6.8 and 6.1.1.4'
H H 0.0000 0.0000 'International Tables Vol C Tables 4.2.6.8 and 6.1.1.4'
F F 0.0171 0.0103 'International Tables Vol C Tables 4.2.6.8 and 6.1.1.4'
K K 0.2009 0.2494 'International Tables Vol C Tables 4.2.6.8 and 6.1.1.4'
Co Co 0.3494 0.9721 'International Tables Vol C Tables 4.2.6.8 and 6.1.1.4'

loop_
_geom_angle_atom_site_label_1
_geom_angle_atom_site_label_2
_geom_angle_atom_site_label_3
_geom_angle
_geom_angle_site_symmetry_1
_geom_angle_site_symmetry_3
F1 Co1 C1 117.77(12) . .
F1 Co1 C43 99.53(12) . .
C1 Co1 C43 142.71(14) . .
F1 Co1 K1 34.41(7) . 3_767
C1 Co1 K1 112.36(10) . 3_767
C43 Co1 K1 98.21(10) . 3_767
F1 K1 F1 74.49(7) 3_767 1_565
F1 K1 F5 106.77(8) 3_767 .
F1 K1 F5 123.44(8) 1_565 .
F1 K1 F2 122.30(7) 3_767 1_565
F1 K1 F2 65.75(7) 1_565 1_565
F5 K1 F2 129.62(7) . 1_565
F1 K1 C17 93.95(9) 3_767 3_767
F1 K1 C17 118.82(10) 1_565 3_767
F5 K1 C17 117.48(10) . 3_767
F2 K1 C17 72.42(8) 1_565 3_767
F1 K1 C16 111.54(8) 3_767 3_767
F1 K1 C16 139.24(10) 1_565 3_767
F5 K1 C16 94.31(10) . 3_767
F2 K1 C16 78.83(9) 1_565 3_767
C17 K1 C16 25.15(10) 3_767 3_767
F1 K1 C18 70.28(8) 3_767 3_767
F1 K1 C18 115.10(9) 1_565 3_767
F5 K1 C18 118.15(9) . 3_767
F2 K1 C18 90.37(8) 1_565 3_767
C17 K1 C18 24.33(9) 3_767 3_767
C16 K1 C18 43.12(9) 3_767 3_767
F1 K1 C27 132.37(9) 3_767 1_565
F1 K1 C27 71.88(9) 1_565 1_565
F5 K1 C27 67.48(9) . 1_565
F2 K1 C27 71.24(8) 1_565 1_565
C17 K1 C27 131.78(10) 3_767 1_565
C16 K1 C27 116.00(10) 3_767 1_565
C18 K1 C27 156.09(10) 3_767 1_565
F1 K1 Co1 25.37(5) 3_767 3_767
F1 K1 Co1 98.93(5) 1_565 3_767
F5 K1 Co1 87.76(6) . 3_767
F2 K1 Co1 142.45(5) 1_565 3_767
C17 K1 Co1 88.14(7) 3_767 3_767
C16 K1 Co1 97.16(7) 3_767 3_767
C18 K1 Co1 64.34(6) 3_767 3_767
C27 K1 Co1 139.07(7) 1_565 3_767
F1 K1 K1 37.60(5) 3_767 3_777
F1 K1 K1 36.89(5) 1_565 3_777
F5 K1 K1 121.92(7) . 3_777
F2 K1 K1 94.18(5) 1_565 3_777
C17 K1 K1 110.38(8) 3_767 3_777
C16 K1 K1 135.10(8) 3_767 3_777
C18 K1 K1 93.34(7) 3_767 3_777
C27 K1 K1 102.88(8) 1_565 3_777
Co1 K1 K1 62.31(2) 3_767 3_777
Co1 F1 K1 120.22(11) . 3_767
Co1 F1 K1 131.73(11) . 1_545
K1 F1 K1 105.51(7) 3_767 1_545
C44 F2 K1 127.30(19) . 1_545
C47 F5 K1 172.2(3) . .
C6 C1 C2 118.2(3) . .
C6 C1 Co1 125.3(2) . .
C2 C1 Co1 116.5(2) . .
C3 C2 C1 121.8(3) . .
C3 C2 C7 121.2(3) . .
C1 C2 C7 116.9(3) . .
C4 C3 C2 117.0(3) . .
C4 C3 C19 119.9(3) . .
C2 C3 C19 123.1(3) . .
C5 C4 C3 123.6(3) . .
C5 C4 H4A 118.2 . .
C3 C4 H4A 118.2 . .
C4 C5 C6 118.5(3) . .
C4 C5 C22 118.0(3) . .
C6 C5 C22 123.4(3) . .
C5 C6 C1 120.7(3) . .
C5 C6 C13 118.8(3) . .
C1 C6 C13 120.4(3) . .
C8 C7 C12 120.1(3) . .
C8 C7 C2 119.3(3) . .
C12 C7 C2 120.6(3) . .
C9 C8 C7 119.2(3) . .
C9 C8 C25 118.4(3) . .
C7 C8 C25 122.4(3) . .
C8 C9 C10 122.4(3) . .
C8 C9 H9A 118.8 . .
C10 C9 H9A 118.8 . .
C11 C10 C9 117.1(3) . .
C11 C10 C28 122.7(3) . .
C9 C10 C28 120.2(3) . .
C10 C11 C12 123.3(3) . .
C10 C11 H11A 118.4 . .
C12 C11 H11A 118.4 . .
C11 C12 C7 117.8(3) . .
C11 C12 C31 120.6(3) . .
C7 C12 C31 121.6(3) . .
C14 C13 C18 118.8(3) . .
C14 C13 C6 121.0(3) . .
C18 C13 C6 120.2(3) . .
C15 C14 C13 119.6(3) . .
C15 C14 C34 120.2(3) . .
C13 C14 C34 120.1(3) . .
C16 C15 C14 122.3(4) . .
C16 C15 H15A 118.8 . .
C14 C15 H15A 118.8 . .
C17 C16 C15 117.3(3) . .
C17 C16 C37 120.4(4) . .
C15 C16 C37 122.2(4) . .
C17 C16 K1 71.5(2) . 3_767
C15 C16 K1 96.1(2) . 3_767
C37 C16 K1 102.8(3) . 3_767
C16 C17 C18 122.7(4) . .
C16 C17 K1 83.3(2) . 3_767
C18 C17 K1 91.1(2) . 3_767
C16 C17 H17A 116.6 . .
C18 C17 H17A 116.6 . .
K1 C17 H17A 116.6 3_767 .
C17 C18 C13 119.2(4) . .
C17 C18 C40 118.9(3) . .
C13 C18 C40 121.9(3) . .
C17 C18 K1 64.5(2) . 3_767
C13 C18 K1 97.9(2) . 3_767
C40 C18 K1 107.7(2) . 3_767
C3 C19 C20 111.4(3) . .
C3 C19 C21 112.3(3) . .
C20 C19 C21 109.0(3) . .
C3 C19 H19A 108.0 . .
C20 C19 H19A 108.0 . .
C21 C19 H19A 108.0 . .
C19 C20 H20A 109.5 . .
C19 C20 H20B 109.5 . .
H20A C20 H20B 109.5 . .
C19 C20 H20C 109.5 . .
H20A C20 H20C 109.5 . .
H20B C20 H20C 109.5 . .
C19 C21 H21A 109.5 . .
C19 C21 H21B 109.5 . .
H21A C21 H21B 109.5 . .
C19 C21 H21C 109.5 . .
H21A C21 H21C 109.5 . .
H21B C21 H21C 109.5 . .
C24 C22 C23 108.8(3) . .
C24 C22 C5 110.8(4) . .
C23 C22 C5 112.8(4) . .
C24 C22 H22A 108.1 . .
C23 C22 H22A 108.1 . .
C5 C22 H22A 108.1 . .
C22 C23 H23A 109.5 . .
C22 C23 H23B 109.5 . .
H23A C23 H23B 109.5 . .
C22 C23 H23C 109.5 . .
H23A C23 H23C 109.5 . .
H23B C23 H23C 109.5 . .
C22 C24 H24A 109.5 . .
C22 C24 H24B 109.5 . .
H24A C24 H24B 109.5 . .
C22 C24 H24C 109.5 . .
H24A C24 H24C 109.5 . .
H24B C24 H24C 109.5 . .
C27 C25 C8 112.9(3) . .
C27 C25 C26 110.4(3) . .
C8 C25 C26 110.4(3) . .
C27 C25 H25A 107.6 . .
C8 C25 H25A 107.6 . .
C26 C25 H25A 107.6 . .
C25 C26 H26A 109.5 . .
C25 C26 H26B 109.5 . .
H26A C26 H26B 109.5 . .
C25 C26 H26C 109.5 . .
H26A C26 H26C 109.5 . .
H26B C26 H26C 109.5 . .
C25 C27 K1 147.0(3) . 1_545
C25 C27 H27A 109.5 . .
K1 C27 H27A 41.7 1_545 .
C25 C27 H27B 109.5 . .
K1 C27 H27B 76.6 1_545 .
H27A C27 H27B 109.5 . .
C25 C27 H27C 109.5 . .
K1 C27 H27C 98.0 1_545 .
H27A C27 H27C 109.5 . .
H27B C27 H27C 109.5 . .
C30 C28 C10 111.3(3) . .
C30 C28 C29 110.5(4) . .
C10 C28 C29 112.3(3) . .
C30 C28 H28A 107.5 . .
C10 C28 H28A 107.5 . .
C29 C28 H28A 107.5 . .
C28 C29 H29A 109.5 . .
C28 C29 H29B 109.5 . .
H29A C29 H29B 109.5 . .
C28 C29 H29C 109.5 . .
H29A C29 H29C 109.5 . .
H29B C29 H29C 109.5 . .
C28 C30 H30A 109.5 . .
C28 C30 H30B 109.5 . .
H30A C30 H30B 109.5 . .
C28 C30 H30C 109.5 . .
H30A C30 H30C 109.5 . .
H30B C30 H30C 109.5 . .
C12 C31 C33 111.3(3) . .
C12 C31 C32 113.2(3) . .
C33 C31 C32 111.0(3) . .
C12 C31 H31A 107.0 . .
C33 C31 H31A 107.0 . .
C32 C31 H31A 107.0 . .
C31 C32 H32A 109.5 . .
C31 C32 H32B 109.5 . .
H32A C32 H32B 109.5 . .
C31 C32 H32C 109.5 . .
H32A C32 H32C 109.5 . .
H32B C32 H32C 109.5 . .
C31 C33 H33A 109.5 . .
C31 C33 H33B 109.5 . .
H33A C33 H33B 109.5 . .
C31 C33 H33C 109.5 . .
H33A C33 H33C 109.5 . .
H33B C33 H33C 109.5 . .
C14 C34 C36 109.4(3) . .
C14 C34 C35 114.1(3) . .
C36 C34 C35 110.7(4) . .
C14 C34 H34A 107.5 . .
C36 C34 H34A 107.5 . .
C35 C34 H34A 107.5 . .
C34 C35 H35A 109.5 . .
C34 C35 H35B 109.5 . .
H35A C35 H35B 109.5 . .
C34 C35 H35C 109.5 . .
H35A C35 H35C 109.5 . .
H35B C35 H35C 109.5 . .
C34 C36 H36A 109.5 . .
C34 C36 H36B 109.5 . .
H36A C36 H36B 109.5 . .
C34 C36 H36C 109.5 . .
H36A C36 H36C 109.5 . .
H36B C36 H36C 109.5 . .
C39 C37 C38 124.5(5) . .
C39 C37 C16 116.0(4) . .
C38 C37 C16 115.4(4) . .
C39 C37 H37A 96.8 . .
C38 C37 H37A 96.8 . .
C16 C37 H37A 96.8 . .
C37 C38 H38A 109.5 . .
C37 C38 H38B 109.5 . .
H38A C38 H38B 109.5 . .
C37 C38 H38C 109.5 . .
H38A C38 H38C 109.5 . .
H38B C38 H38C 109.5 . .
C37 C39 H39A 109.5 . .
C37 C39 H39B 109.5 . .
H39A C39 H39B 109.5 . .
C37 C39 H39C 109.5 . .
H39A C39 H39C 109.5 . .
H39B C39 H39C 109.5 . .
C41 C40 C18 111.1(4) . .
C41 C40 C42 107.5(4) . .
C18 C40 C42 114.3(3) . .
C41 C40 H40A 107.9 . .
C18 C40 H40A 107.9 . .
C42 C40 H40A 107.9 . .
C40 C41 H41A 109.5 . .
C40 C41 H41B 109.5 . .
H41A C41 H41B 109.5 . .
C40 C41 H41C 109.5 . .
H41A C41 H41C 109.5 . .
H41B C41 H41C 109.5 . .
C40 C42 H42A 109.5 . .
C40 C42 H42B 109.5 . .
H42A C42 H42B 109.5 . .
C40 C42 H42C 109.5 . .
H42A C42 H42C 109.5 . .
H42B C42 H42C 109.5 . .
C48 C43 C44 112.8(3) . .
C48 C43 Co1 131.1(3) . .
C44 C43 Co1 116.0(3) . .
C45 C44 C43 126.0(4) . .
C45 C44 F2 115.3(3) . .
C43 C44 F2 118.6(3) . .
F3 C45 C44 122.6(4) . .
F3 C45 C46 119.2(3) . .
C44 C45 C46 118.2(4) . .
F4 C46 C47 120.1(4) . .
F4 C46 C45 120.3(4) . .
C47 C46 C45 119.5(4) . .
C46 C47 F5 119.6(4) . .
C46 C47 C48 119.1(4) . .
F5 C47 C48 121.3(4) . .
F6 C48 C43 120.9(3) . .
F6 C48 C47 114.7(4) . .
C43 C48 C47 124.4(4) . .
C50 C49 H49A 109.5 . .
C50 C49 H49B 109.5 . .
H49A C49 H49B 109.5 . .
C50 C49 H49C 109.5 . .
H49A C49 H49C 109.5 . .
H49B C49 H49C 109.5 . .
C49 C50 C51 114.2(5) . .
C49 C50 H50A 108.7 . .
C51 C50 H50A 108.7 . .
C49 C50 H50B 108.7 . .
C51 C50 H50B 108.7 . .
H50A C50 H50B 107.6 . .
C52 C51 C50 118.0(6) . .
C52 C51 H51A 107.8 . .
C50 C51 H51A 107.8 . .
C52 C51 H51B 107.8 . .
C50 C51 H51B 107.8 . .
H51A C51 H51B 107.1 . .
C51 C52 C53 114.8(6) . .
C51 C52 H52A 108.6 . .
C53 C52 H52A 108.6 . .
C51 C52 H52B 108.6 . .
C53 C52 H52B 108.6 . .
H52A C52 H52B 107.5 . .
C54 C53 C52 115.7(7) . .
C54 C53 H53A 108.4 . .
C52 C53 H53A 108.4 . .
C54 C53 H53B 108.4 . .
C52 C53 H53B 108.4 . .
H53A C53 H53B 107.4 . .
C53 C54 H54A 109.5 . .
C53 C54 H54B 109.5 . .
H54A C54 H54B 109.5 . .
C53 C54 H54C 109.5 . .
H54A C54 H54C 109.5 . .
H54B C54 H54C 109.5 . .

loop_
_geom_bond_atom_site_label_1
_geom_bond_atom_site_label_2
_geom_bond_distance
_geom_bond_site_symmetry_2
Co1 F1 1.896(2) .
Co1 C1 2.007(3) .
Co1 C43 2.070(4) .
Co1 K1 3.8233(10) 3_767
K1 F1 2.501(2) 3_767
K1 F1 2.541(2) 1_565
K1 F5 2.843(3) .
K1 F2 3.060(2) 1_565
K1 C17 3.080(4) 3_767
K1 C16 3.225(4) 3_767
K1 C18 3.411(4) 3_767
K1 C27 3.455(4) 1_565
K1 Co1 3.8234(10) 3_767
K1 K1 4.0135(18) 3_777
F1 K1 2.500(2) 3_767
F1 K1 2.541(2) 1_545
F2 C44 1.386(4) .
F2 K1 3.060(2) 1_545
F3 C45 1.359(4) .
F4 C46 1.351(4) .
F5 C47 1.358(5) .
F6 C48 1.352(5) .
C1 C6 1.409(5) .
C1 C2 1.413(4) .
C2 C3 1.407(5) .
C2 C7 1.514(5) .
C3 C4 1.393(5) .
C3 C19 1.513(5) .
C4 C5 1.375(5) .
C4 H4A 0.9500 .
C5 C6 1.407(5) .
C5 C22 1.530(5) .
C6 C13 1.507(5) .
C7 C8 1.395(5) .
C7 C12 1.414(5) .
C8 C9 1.382(5) .
C8 C25 1.519(5) .
C9 C10 1.400(5) .
C9 H9A 0.9500 .
C10 C11 1.378(5) .
C10 C28 1.520(5) .
C11 C12 1.395(5) .
C11 H11A 0.9500 .
C12 C31 1.507(5) .
C13 C14 1.407(5) .
C13 C18 1.410(5) .
C14 C15 1.401(5) .
C14 C34 1.520(5) .
C15 C16 1.392(6) .
C15 H15A 0.9500 .
C16 C17 1.380(6) .
C16 C37 1.517(5) .
C16 K1 3.225(4) 3_767
C17 C18 1.406(5) .
C17 K1 3.080(4) 3_767
C17 H17A 1.0000 .
C18 C40 1.519(6) .
C18 K1 3.411(4) 3_767
C19 C20 1.525(5) .
C19 C21 1.526(5) .
C19 H19A 1.0000 .
C20 H20A 0.9800 .
C20 H20B 0.9800 .
C20 H20C 0.9800 .
C21 H21A 0.9800 .
C21 H21B 0.9800 .
C21 H21C 0.9800 .
C22 C24 1.509(6) .
C22 C23 1.522(6) .
C22 H22A 1.0000 .
C23 H23A 0.9800 .
C23 H23B 0.9800 .
C23 H23C 0.9800 .
C24 H24A 0.9800 .
C24 H24B 0.9800 .
C24 H24C 0.9800 .
C25 C27 1.511(5) .
C25 C26 1.526(5) .
C25 H25A 1.0000 .
C26 H26A 0.9800 .
C26 H26B 0.9800 .
C26 H26C 0.9800 .
C27 K1 3.455(4) 1_545
C27 H27A 0.9800 .
C27 H27B 0.9800 .
C27 H27C 0.9800 .
C28 C30 1.518(6) .
C28 C29 1.530(6) .
C28 H28A 1.0000 .
C29 H29A 0.9800 .
C29 H29B 0.9800 .
C29 H29C 0.9800 .
C30 H30A 0.9800 .
C30 H30B 0.9800 .
C30 H30C 0.9800 .
C31 C33 1.527(5) .
C31 C32 1.528(5) .
C31 H31A 1.0000 .
C32 H32A 0.9800 .
C32 H32B 0.9800 .
C32 H32C 0.9800 .
C33 H33A 0.9800 .
C33 H33B 0.9800 .
C33 H33C 0.9800 .
C34 C36 1.526(6) .
C34 C35 1.529(6) .
C34 H34A 1.0000 .
C35 H35A 0.9800 .
C35 H35B 0.9800 .
C35 H35C 0.9800 .
C36 H36A 0.9800 .
C36 H36B 0.9800 .
C36 H36C 0.9800 .
C37 C39 1.396(7) .
C37 C38 1.438(6) .
C37 H37A 1.0000 .
C38 H38A 0.9800 .
C38 H38B 0.9800 .
C38 H38C 0.9800 .
C39 H39A 0.9800 .
C39 H39B 0.9800 .
C39 H39C 0.9800 .
C40 C41 1.517(8) .
C40 C42 1.521(6) .
C40 H40A 1.0000 .
C41 H41A 0.9800 .
C41 H41B 0.9800 .
C41 H41C 0.9800 .
C42 H42A 0.9800 .
C42 H42B 0.9800 .
C42 H42C 0.9800 .
C43 C48 1.370(5) .
C43 C44 1.370(5) .
C44 C45 1.368(5) .
C45 C46 1.377(6) .
C46 C47 1.353(6) .
C47 C48 1.393(6) .
C49 C50 1.477(8) .
C49 H49A 0.9800 .
C49 H49B 0.9800 .
C49 H49C 0.9800 .
C50 C51 1.525(8) .
C50 H50A 0.9900 .
C50 H50B 0.9900 .
C51 C52 1.467(8) .
C51 H51A 0.9900 .
C51 H51B 0.9900 .
C52 C53 1.511(9) .
C52 H52A 0.9900 .
C52 H52B 0.9900 .
C53 C54 1.426(9) .
C53 H53A 0.9900 .
C53 H53B 0.9900 .
C54 H54A 0.9800 .
C54 H54B 0.9800 .
C54 H54C 0.9800 .
